data_4303447
loop_
_publ_author_name
'Shohei Tashiro'
'Ai Minoda'
'Mihoko Yamada'
'Mitsuhiko Shionoya'

_publ_contact_author_address
;
Department of Chemistry
The University of Tokyo
Graduate School of Science
7-3-1, Hongo
Bunkyo-ku
Tokyo
113-0033
;
_publ_contact_author_email ' shionoya@chem.s.u-tokyo.ac.jp '
_publ_contact_author_fax ' 81-3-5841-8061 '
_publ_contact_author_name ' Prof Mitsuhiko Shionoya '
_publ_contact_author_phone ' 81-3-5841-8061 '
_publ_section_title
;
One-Pot, Template Syntheses of a New Class of Metallomacrocycles with a
Tetraoxime Cyclic Skeleton
;
_journal_name_full 'Inorganic Chemistry'
_journal_page_first 10093
_journal_page_last 10101
_journal_paper_doi 10.1021/ic900993j
_journal_volume 48
_journal_year 2009
_chemical_formula_moiety 'C16 H26 Fe N6 O4, 2(Cl O4) '
_chemical_formula_sum 'C16 H26 Cl2 Fe N6 O12'
_chemical_formula_weight 621.17
_space_group_IT_number 14
_symmetry_cell_setting monoclinic
_symmetry_Int_Tables_number 14
_symmetry_space_group_name_Hall '-P 2ybc'
_symmetry_space_group_name_H-M 'P 1 21/c 1'
_cell_angle_alpha 90.0000
_cell_angle_beta 101.9473(19)
_cell_angle_gamma 90.0000
_cell_formula_units_Z 4
_cell_length_a 15.1943(7)
_cell_length_b 9.6651(4)
_cell_length_c 17.3481(11)
_cell_measurement_reflns_used 10841
_cell_measurement_temperature 93.1
_cell_measurement_theta_max 27.5
_cell_measurement_theta_min 3.0
_cell_volume 2492.5(2)
_computing_cell_refinement 'PROCESS-AUTO (Rigaku, 1998)'
_computing_data_collection 'PROCESS-AUTO (Rigaku, 1998)'
_computing_data_reduction 'CrystalStructure (Rigaku & RAC 2007)'
_computing_molecular_graphics 'ORTEP (Johnson, 1976)'
_computing_publication_material 'CrystalStructure (Rigaku & RAC 2007)'
_computing_structure_refinement 'SHELXL97 (Sheldrick, 1997)'
_computing_structure_solution 'SIR92 (Burla, 1994)'
_diffrn_detector_area_resol_mean 10.00
_diffrn_measured_fraction_theta_full 0.998
_diffrn_measured_fraction_theta_max 0.998
_diffrn_measurement_device_type 'Rigaku RAXIS-RAPID'
_diffrn_measurement_method \w
_diffrn_radiation_type 'Mo K\a'
_diffrn_radiation_wavelength 0.71075
_diffrn_reflns_av_R_equivalents 0.084
_diffrn_reflns_limit_h_max 19
_diffrn_reflns_limit_h_min -19
_diffrn_reflns_limit_k_max 12
_diffrn_reflns_limit_k_min -12
_diffrn_reflns_limit_l_max 22
_diffrn_reflns_limit_l_min -22
_diffrn_reflns_number 23746
_diffrn_reflns_theta_full 27.48
_diffrn_reflns_theta_max 27.48
_exptl_absorpt_coefficient_mu 0.890
_exptl_absorpt_correction_T_max 0.915
_exptl_absorpt_correction_T_min 0.671
_exptl_absorpt_correction_type multi-scan
_exptl_absorpt_process_details
;
    Higashi, T. (1995). Program for Absorption Correction.
    Rigaku Corporation, Tokyo, Japan.
;
_exptl_crystal_colour purple
_exptl_crystal_density_diffrn 1.655
_exptl_crystal_density_method 'not measured'
_exptl_crystal_description block
_exptl_crystal_F_000 1280.00
_exptl_crystal_size_max 0.10
_exptl_crystal_size_mid 0.10
_exptl_crystal_size_min 0.10
_refine_diff_density_max 0.57
_refine_diff_density_min -0.63
_refine_ls_extinction_method none
_refine_ls_goodness_of_fit_ref 1.036
_refine_ls_hydrogen_treatment constr
_refine_ls_number_parameters 344
_refine_ls_number_reflns 5712
_refine_ls_R_factor_gt 0.0473
_refine_ls_shift/su_max 0.0010
_refine_ls_structure_factor_coef Fsqd
_refine_ls_weighting_details 'w = 1/[\s^2^(Fo^2^)+(0.0502P)^2^+0.3001P] where P=(Fo^2^+2Fc^2^)/3'
_refine_ls_weighting_scheme calc
_refine_ls_wR_factor_ref 0.1208
_reflns_number_gt 3626
_reflns_number_total 5712
_reflns_threshold_expression F^2^>2.0\s(F^2^)
_cod_data_source_file ic900993j_si_002_5.cif
_cod_data_source_block '_Fetetraoxime'
_cod_original_formula_sum 'C16 H26 Cl2 Fe N6 O12 '
_cod_database_code 4303447

loop_
_symmetry_equiv_pos_site_id
_symmetry_equiv_pos_as_xyz
1 +X,+Y,+Z
2 -X,1/2+Y,1/2-Z
3 -X,-Y,-Z
4 +X,1/2-Y,1/2+Z

loop_
_atom_site_label
_atom_site_type_symbol
_atom_site_fract_x
_atom_site_fract_y
_atom_site_fract_z
_atom_site_U_iso_or_equiv
_atom_site_adp_type
_atom_site_occupancy
_atom_site_symmetry_multiplicity
_atom_site_calc_flag
_atom_site_refinement_flags
_atom_site_disorder_assembly
_atom_site_disorder_group
Fe(1) Fe 0.5000 0.5000 0.5000 0.01262(14) Uani 1.00 2 d S . .
O(1) O 0.54528(14) 0.5208(2) 0.67017(12) 0.0197(4) Uani 1.00 1 d . . .
O(2) O 0.66456(13) 0.3396(2) 0.49719(13) 0.0202(4) Uani 1.00 1 d . . .
N(1) N 0.49834(16) 0.5891(2) 0.60071(15) 0.0171(5) Uani 1.00 1 d . . .
N(2) N 0.61906(16) 0.4189(2) 0.54660(15) 0.0162(5) Uani 1.00 1 d . . .
N(3) N 0.44243(16) 0.3419(2) 0.53578(15) 0.0150(5) Uani 1.00 1 d . . .
C(1) C 0.6404(2) 0.5249(3) 0.67398(19) 0.0218(6) Uani 1.00 1 d . . .
H(1A) H 0.6715 0.4911 0.7264 0.026 Uiso 1.00 1 c R . .
H(1B) H 0.6585 0.6225 0.6694 0.026 Uiso 1.00 1 c R . .
C(2) C 0.6723(2) 0.4414(2) 0.61196(19) 0.0189(6) Uani 1.00 1 d . . .
C(3) C 0.76732(19) 0.3913(3) 0.6336(2) 0.0240(7) Uani 1.00 1 d . . .
H(3A) H 0.7986 0.4393 0.6812 0.029 Uiso 1.00 1 c R . .
H(3B) H 0.7979 0.4104 0.5903 0.029 Uiso 1.00 1 c R . .
H(3C) H 0.7677 0.2915 0.6435 0.029 Uiso 1.00 1 c R . .
C(4) C 0.6067(2) 0.2394(2) 0.45177(19) 0.0186(6) Uani 1.00 1 d . . .
H(4A) H 0.5714 0.1922 0.4860 0.022 Uiso 1.00 1 c R . .
H(4B) H 0.6438 0.1687 0.4321 0.022 Uiso 1.00 1 c R . .
C(5) C 0.5435(2) 0.3034(2) 0.38328(18) 0.0176(6) Uani 1.00 1 d . . .
C(6) C 0.5353(2) 0.2432(3) 0.30288(19) 0.0247(7) Uani 1.00 1 d . . .
H(6A) H 0.5719 0.2973 0.2734 0.030 Uiso 1.00 1 c R . .
H(6B) H 0.4723 0.2455 0.2751 0.030 Uiso 1.00 1 c R . .
H(6C) H 0.5566 0.1472 0.3073 0.030 Uiso 1.00 1 c R . .
C(7) C 0.4153(2) 0.2483(3) 0.56267(19) 0.0190(6) Uani 1.00 1 d . . .
C(8) C 0.3821(2) 0.1291(3) 0.5999(2) 0.0288(8) Uani 1.00 1 d . . .
H(8A) H 0.4326 0.0683 0.6221 0.035 Uiso 1.00 1 c R . .
H(8B) H 0.3385 0.0782 0.5605 0.035 Uiso 1.00 1 c R . .
H(8C) H 0.3529 0.1610 0.6420 0.035 Uiso 1.00 1 c R . .
Fe(2) Fe 0.0000 0.5000 0.5000 0.01406(14) Uani 1.00 2 d S . .
O(3) O 0.03671(14) 0.5365(2) 0.66972(13) 0.0221(4) Uani 1.00 1 d . . .
O(4) O 0.18375(13) 0.3905(2) 0.50574(13) 0.0237(5) Uani 1.00 1 d . . .
N(4) N -0.01592(16) 0.5883(2) 0.59800(15) 0.0173(5) Uani 1.00 1 d . . .
N(5) N 0.12668(16) 0.4561(2) 0.55101(15) 0.0180(5) Uani 1.00 1 d . . .
N(6) N 0.03798(16) 0.6722(2) 0.46015(15) 0.0179(5) Uani 1.00 1 d . . .
C(9) C 0.1293(2) 0.5677(3) 0.67457(19) 0.0253(7) Uani 1.00 1 d . . .
H(9A) H 0.1625 0.5450 0.7284 0.030 Uiso 1.00 1 c R . .
H(9B) H 0.1350 0.6687 0.6673 0.030 Uiso 1.00 1 c R . .
C(10) C 0.1739(2) 0.4949(2) 0.61674(18) 0.0186(6) Uani 1.00 1 d . . .
C(11) C 0.2730(2) 0.4744(3) 0.6430(2) 0.0251(7) Uani 1.00 1 d . . .
H(11A) H 0.2978 0.5465 0.6810 0.030 Uiso 1.00 1 c R . .
H(11B) H 0.3015 0.4798 0.5973 0.030 Uiso 1.00 1 c R . .
H(11C) H 0.2847 0.3833 0.6678 0.030 Uiso 1.00 1 c R . .
C(12) C 0.1393(2) 0.2752(3) 0.46205(19) 0.0236(7) Uani 1.00 1 d . . .
H(12A) H 0.1076 0.2208 0.4963 0.028 Uiso 1.00 1 c R . .
H(12B) H 0.1849 0.2144 0.4461 0.028 Uiso 1.00 1 c R . .
C(13) C 0.0730(2) 0.3207(2) 0.39002(19) 0.0193(6) Uani 1.00 1 d . . .
C(14) C 0.0794(2) 0.2651(3) 0.31113(19) 0.0236(7) Uani 1.00 1 d . . .
H(14A) H 0.1302 0.2007 0.3170 0.028 Uiso 1.00 1 c R . .
H(14B) H 0.0886 0.3416 0.2766 0.028 Uiso 1.00 1 c R . .
H(14C) H 0.0236 0.2163 0.2880 0.028 Uiso 1.00 1 c R . .
C(15) C 0.05600(19) 0.7704(3) 0.43024(19) 0.0182(6) Uani 1.00 1 d . . .
C(16) C 0.0778(2) 0.8931(3) 0.39000(19) 0.0238(7) Uani 1.00 1 d . . .
H(16A) H 0.0390 0.9697 0.3993 0.029 Uiso 1.00 1 c R . .
H(16B) H 0.0683 0.8747 0.3333 0.029 Uiso 1.00 1 c R . .
H(16C) H 0.1409 0.9180 0.4102 0.029 Uiso 1.00 1 c R . .
Cl(1) Cl 0.34239(5) 0.47917(7) 0.87406(5) 0.02061(17) Uani 1.00 1 d . . .
O(5) O 0.3419(2) 0.6014(2) 0.82822(15) 0.0488(7) Uani 1.00 1 d . . .
O(6) O 0.43187(15) 0.4519(2) 0.91723(16) 0.0422(6) Uani 1.00 1 d . . .
O(7) O 0.28521(17) 0.4974(2) 0.92945(16) 0.0463(7) Uani 1.00 1 d . . .
O(8) O 0.31063(19) 0.3645(2) 0.82346(16) 0.0470(7) Uani 1.00 1 d . . .
Cl(2) Cl 0.83685(5) 0.47735(8) 0.86216(5) 0.02361(18) Uani 1.00 1 d . . .
O(9) O 0.75775(15) 0.3909(2) 0.85075(16) 0.0380(6) Uani 1.00 1 d . . .
O(10) O 0.8795(2) 0.4844(2) 0.94273(15) 0.0531(8) Uani 1.00 1 d . . .
O(11) O 0.89804(16) 0.4209(2) 0.81729(17) 0.0452(7) Uani 1.00 1 d . . .
O(12) O 0.81216(17) 0.6139(2) 0.83362(17) 0.0441(7) Uani 1.00 1 d . . .

loop_
_atom_site_aniso_label
_atom_site_aniso_U_11
_atom_site_aniso_U_22
_atom_site_aniso_U_33
_atom_site_aniso_U_12
_atom_site_aniso_U_13
_atom_site_aniso_U_23
Fe(1) 0.0134(3) 0.0111(2) 0.0141(3) 0.0004(2) 0.0047(2) 0.0005(2)
O(1) 0.0209(11) 0.0239(10) 0.0150(11) 0.0037(9) 0.0052(9) 0.0054(8)
O(2) 0.0171(10) 0.0224(10) 0.0221(12) 0.0039(8) 0.0065(9) -0.0047(9)
N(1) 0.0181(12) 0.0166(11) 0.0165(14) 0.0020(10) 0.0031(10) 0.0046(10)
N(2) 0.0171(12) 0.0153(11) 0.0176(14) 0.0022(10) 0.0071(11) 0.0013(10)
N(3) 0.0141(12) 0.0144(11) 0.0177(14) 0.0032(10) 0.0062(10) -0.0002(10)
C(1) 0.0172(15) 0.0273(16) 0.0199(17) -0.0016(13) 0.0013(13) 0.0004(13)
C(2) 0.0191(15) 0.0173(14) 0.0208(17) -0.0030(12) 0.0052(13) 0.0052(12)
C(3) 0.0156(15) 0.0288(16) 0.0268(19) 0.0009(13) 0.0023(14) 0.0036(14)
C(4) 0.0212(16) 0.0119(13) 0.0235(18) -0.0007(12) 0.0068(13) -0.0053(12)
C(5) 0.0176(15) 0.0155(14) 0.0207(17) 0.0000(12) 0.0065(13) 0.0020(12)
C(6) 0.0285(18) 0.0235(16) 0.0229(19) 0.0024(14) 0.0072(14) -0.0053(13)
C(7) 0.0202(16) 0.0171(14) 0.0210(17) 0.0025(12) 0.0073(13) -0.0027(12)
C(8) 0.038(2) 0.0185(15) 0.033(2) -0.0106(14) 0.0146(16) 0.0005(14)
Fe(2) 0.0146(3) 0.0128(2) 0.0160(3) 0.0005(2) 0.0059(2) 0.0004(2)
O(3) 0.0187(11) 0.0313(11) 0.0168(11) 0.0049(9) 0.0047(9) 0.0052(9)
O(4) 0.0159(10) 0.0340(12) 0.0225(12) 0.0047(9) 0.0072(9) -0.0082(10)
N(4) 0.0161(12) 0.0190(12) 0.0171(14) 0.0009(10) 0.0040(10) 0.0016(10)
N(5) 0.0204(13) 0.0173(12) 0.0187(14) -0.0001(10) 0.0095(11) 0.0030(10)
N(6) 0.0176(13) 0.0166(12) 0.0201(14) 0.0013(10) 0.0049(11) -0.0007(10)
C(9) 0.0202(16) 0.0356(18) 0.0196(18) 0.0001(14) 0.0028(13) -0.0049(14)
C(10) 0.0188(15) 0.0211(14) 0.0164(15) -0.0004(12) 0.0050(12) 0.0037(12)
C(11) 0.0171(15) 0.0346(18) 0.0230(18) -0.0011(14) 0.0029(13) 0.0014(14)
C(12) 0.0283(18) 0.0200(15) 0.0218(18) 0.0110(13) 0.0037(14) -0.0048(13)
C(13) 0.0236(16) 0.0117(13) 0.0239(18) -0.0033(12) 0.0080(14) 0.0007(12)
C(14) 0.0240(17) 0.0259(16) 0.0229(18) 0.0040(14) 0.0090(14) -0.0030(13)
C(15) 0.0159(15) 0.0193(15) 0.0190(17) -0.0001(12) 0.0026(13) -0.0027(13)
C(16) 0.0247(17) 0.0229(15) 0.0241(19) -0.0051(13) 0.0058(14) 0.0057(13)
Cl(1) 0.0203(3) 0.0198(3) 0.0209(4) 0.0014(3) 0.0024(3) 0.0009(3)
O(5) 0.096(2) 0.0204(12) 0.0290(16) -0.0008(13) 0.0121(15) 0.0072(10)
O(6) 0.0199(12) 0.0609(16) 0.0441(17) 0.0097(12) 0.0024(11) -0.0054(13)
O(7) 0.0268(13) 0.0749(19) 0.0408(16) 0.0066(13) 0.0150(12) 0.0016(14)
O(8) 0.074(2) 0.0247(12) 0.0346(16) -0.0121(13) -0.0057(14) -0.0057(11)
Cl(2) 0.0214(4) 0.0295(4) 0.0205(4) 0.0019(3) 0.0056(3) -0.0018(3)
O(9) 0.0256(13) 0.0430(14) 0.0485(17) -0.0071(11) 0.0149(12) 0.0043(12)
O(10) 0.084(2) 0.0507(16) 0.0172(14) -0.0033(15) -0.0060(14) -0.0024(12)
O(11) 0.0263(13) 0.0578(16) 0.0568(19) -0.0079(12) 0.0209(13) -0.0288(14)
O(12) 0.0398(15) 0.0378(14) 0.060(2) 0.0061(12) 0.0223(14) 0.0217(13)

loop_
_atom_type_symbol
_atom_type_description
_atom_type_scat_dispersion_real
_atom_type_scat_dispersion_imag
_atom_type_scat_source
C C 0.003 0.002
;
International Tables for Crystallography
(1992, Vol. C, Tables 4.2.6.8 and 6.1.1.4)
;
H H 0.000 0.000
;
International Tables for Crystallography
(1992, Vol. C, Table 6.1.1.4)
;
N N 0.006 0.003
;
International Tables for Crystallography
(1992, Vol. C, Tables 4.2.6.8 and 6.1.1.4)
;
O O 0.011 0.006
;
International Tables for Crystallography
(1992, Vol. C, Tables 4.2.6.8 and 6.1.1.4)
;
Cl Cl 0.148 0.159
;
International Tables for Crystallography
(1992, Vol. C, Tables 4.2.6.8 and 6.1.1.4)
;
Fe Fe 0.346 0.844
;
International Tables for Crystallography
(1992, Vol. C, Tables 4.2.6.8 and 6.1.1.4)
;

loop_
_geom_angle_atom_site_label_1
_geom_angle_atom_site_label_2
_geom_angle_atom_site_label_3
_geom_angle
_geom_angle_publ_flag
_geom_angle_site_symmetry_1
_geom_angle_site_symmetry_2
_geom_angle_site_symmetry_3
N(1) Fe(1) N(1) 180.00(13) yes . . 3_666
N(1) Fe(1) N(2) 89.38(9) yes . . .
N(1) Fe(1) N(2) 90.62(9) yes . . 3_666
N(1) Fe(1) N(3) 88.32(10) yes . . .
N(1) Fe(1) N(3) 91.68(10) yes . . 3_666
N(1) Fe(1) N(2) 90.62(9) yes 3_666 . .
N(1) Fe(1) N(2) 89.38(9) yes 3_666 . 3_666
N(1) Fe(1) N(3) 91.68(10) yes 3_666 . .
N(1) Fe(1) N(3) 88.32(10) yes 3_666 . 3_666
N(2) Fe(1) N(2) 180 yes . . 3_666
N(2) Fe(1) N(3) 89.55(9) yes . . .
N(2) Fe(1) N(3) 90.45(9) yes . . 3_666
N(2) Fe(1) N(3) 90.45(9) yes 3_666 . .
N(2) Fe(1) N(3) 89.55(9) yes 3_666 . 3_666
N(3) Fe(1) N(3) 180.00(14) yes . . 3_666
N(1) O(1) C(1) 110.4(2) yes . . .
N(2) O(2) C(4) 112.0(2) yes . . .
Fe(1) N(1) O(1) 117.01(16) yes . . .
Fe(1) N(1) C(5) 130.7(2) yes . . 3_666
O(1) N(1) C(5) 112.1(2) yes . . 3_666
Fe(1) N(2) O(2) 118.73(16) yes . . .
Fe(1) N(2) C(2) 131.0(2) yes . . .
O(2) N(2) C(2) 109.2(2) yes . . .
Fe(1) N(3) C(7) 173.5(2) yes . . .
O(1) C(1) C(2) 115.0(2) yes . . .
N(2) C(2) C(1) 119.4(2) yes . . .
N(2) C(2) C(3) 125.0(3) yes . . .
C(1) C(2) C(3) 115.6(2) yes . . .
O(2) C(4) C(5) 112.2(2) yes . . .
N(1) C(5) C(4) 115.4(2) yes 3_666 . .
N(1) C(5) C(6) 124.9(2) yes 3_666 . .
C(4) C(5) C(6) 119.7(2) yes . . .
N(3) C(7) C(8) 178.1(3) yes . . .
N(4) Fe(2) N(4) 180.00(13) yes . . 3_566
N(4) Fe(2) N(5) 89.36(10) yes . . .
N(4) Fe(2) N(5) 90.64(10) yes . . 3_566
N(4) Fe(2) N(6) 92.00(10) yes . . .
N(4) Fe(2) N(6) 88.00(10) yes . . 3_566
N(4) Fe(2) N(5) 90.64(10) yes 3_566 . .
N(4) Fe(2) N(5) 89.36(10) yes 3_566 . 3_566
N(4) Fe(2) N(6) 88.00(10) yes 3_566 . .
N(4) Fe(2) N(6) 92.00(10) yes 3_566 . 3_566
N(5) Fe(2) N(5) 180 yes . . 3_566
N(5) Fe(2) N(6) 90.56(9) yes . . .
N(5) Fe(2) N(6) 89.44(9) yes . . 3_566
N(5) Fe(2) N(6) 89.44(9) yes 3_566 . .
N(5) Fe(2) N(6) 90.56(9) yes 3_566 . 3_566
N(6) Fe(2) N(6) 180.00(14) yes . . 3_566
N(4) O(3) C(9) 110.3(2) yes . . .
N(5) O(4) C(12) 111.2(2) yes . . .
Fe(2) N(4) O(3) 117.19(17) yes . . .
Fe(2) N(4) C(13) 130.4(2) yes . . 3_566
O(3) N(4) C(13) 112.1(2) yes . . 3_566
Fe(2) N(5) O(4) 119.33(16) yes . . .
Fe(2) N(5) C(10) 130.5(2) yes . . .
O(4) N(5) C(10) 109.2(2) yes . . .
Fe(2) N(6) C(15) 173.9(2) yes . . .
O(3) C(9) C(10) 116.0(2) yes . . .
N(5) C(10) C(9) 119.3(2) yes . . .
N(5) C(10) C(11) 125.5(3) yes . . .
C(9) C(10) C(11) 115.2(2) yes . . .
O(4) C(12) C(13) 112.0(2) yes . . .
N(4) C(13) C(12) 115.2(2) yes 3_566 . .
N(4) C(13) C(14) 124.8(2) yes 3_566 . .
C(12) C(13) C(14) 119.9(2) yes . . .
N(6) C(15) C(16) 178.3(3) yes . . .
O(5) Cl(1) O(6) 109.78(16) yes . . .
O(5) Cl(1) O(7) 109.83(16) yes . . .
O(5) Cl(1) O(8) 109.71(15) yes . . .
O(6) Cl(1) O(7) 108.25(15) yes . . .
O(6) Cl(1) O(8) 109.89(15) yes . . .
O(7) Cl(1) O(8) 109.36(16) yes . . .
O(9) Cl(2) O(10) 111.18(17) yes . . .
O(9) Cl(2) O(11) 108.64(15) yes . . .
O(9) Cl(2) O(12) 109.58(14) yes . . .
O(10) Cl(2) O(11) 109.73(17) yes . . .
O(10) Cl(2) O(12) 109.32(16) yes . . .
O(11) Cl(2) O(12) 108.34(17) yes . . .
O(1) C(1) H(1A) 108.5 no . . .
O(1) C(1) H(1B) 108.5 no . . .
H(1A) C(1) H(1B) 107.5 no . . .
H(1A) C(1) C(2) 108.5 no . . .
H(1B) C(1) C(2) 108.5 no . . .
C(2) C(3) H(3A) 109.5 no . . .
C(2) C(3) H(3B) 109.5 no . . .
C(2) C(3) H(3C) 109.5 no . . .
H(3A) C(3) H(3B) 109.5 no . . .
H(3A) C(3) H(3C) 109.5 no . . .
H(3B) C(3) H(3C) 109.5 no . . .
O(2) C(4) H(4A) 109.2 no . . .
O(2) C(4) H(4B) 109.2 no . . .
H(4A) C(4) H(4B) 107.9 no . . .
H(4A) C(4) C(5) 109.2 no . . .
H(4B) C(4) C(5) 109.2 no . . .
C(5) C(6) H(6A) 109.5 no . . .
C(5) C(6) H(6B) 109.5 no . . .
C(5) C(6) H(6C) 109.5 no . . .
H(6A) C(6) H(6B) 109.5 no . . .
H(6A) C(6) H(6C) 109.5 no . . .
H(6B) C(6) H(6C) 109.5 no . . .
C(7) C(8) H(8A) 109.5 no . . .
C(7) C(8) H(8B) 109.5 no . . .
C(7) C(8) H(8C) 109.5 no . . .
H(8A) C(8) H(8B) 109.5 no . . .
H(8A) C(8) H(8C) 109.5 no . . .
H(8B) C(8) H(8C) 109.5 no . . .
O(3) C(9) H(9A) 108.3 no . . .
O(3) C(9) H(9B) 108.3 no . . .
H(9A) C(9) H(9B) 107.4 no . . .
H(9A) C(9) C(10) 108.3 no . . .
H(9B) C(9) C(10) 108.3 no . . .
C(10) C(11) H(11A) 109.5 no . . .
C(10) C(11) H(11B) 109.5 no . . .
C(10) C(11) H(11C) 109.5 no . . .
H(11A) C(11) H(11B) 109.5 no . . .
H(11A) C(11) H(11C) 109.5 no . . .
H(11B) C(11) H(11C) 109.5 no . . .
O(4) C(12) H(12A) 109.2 no . . .
O(4) C(12) H(12B) 109.2 no . . .
H(12A) C(12) H(12B) 107.9 no . . .
H(12A) C(12) C(13) 109.2 no . . .
H(12B) C(12) C(13) 109.2 no . . .
C(13) C(14) H(14A) 109.5 no . . .
C(13) C(14) H(14B) 109.5 no . . .
C(13) C(14) H(14C) 109.5 no . . .
H(14A) C(14) H(14B) 109.5 no . . .
H(14A) C(14) H(14C) 109.5 no . . .
H(14B) C(14) H(14C) 109.5 no . . .
C(15) C(16) H(16A) 109.5 no . . .
C(15) C(16) H(16B) 109.5 no . . .
C(15) C(16) H(16C) 109.5 no . . .
H(16A) C(16) H(16B) 109.5 no . . .
H(16A) C(16) H(16C) 109.5 no . . .
H(16B) C(16) H(16C) 109.5 no . . .

loop_
_geom_bond_atom_site_label_1
_geom_bond_atom_site_label_2
_geom_bond_distance
_geom_bond_publ_flag
_geom_bond_site_symmetry_1
_geom_bond_site_symmetry_2
Fe(1) N(1) 1.953(2) yes . .
Fe(1) N(1) 1.953(2) yes . 3_666
Fe(1) N(2) 1.984(2) yes . .
Fe(1) N(2) 1.984(2) yes . 3_666
Fe(1) N(3) 1.926(2) yes . .
Fe(1) N(3) 1.926(2) yes . 3_666
O(1) N(1) 1.429(3) yes . .
O(1) C(1) 1.434(3) yes . .
O(2) N(2) 1.431(3) yes . .
O(2) C(4) 1.430(3) yes . .
N(1) C(5) 1.278(3) yes . 3_666
N(2) C(2) 1.268(3) yes . .
N(3) C(7) 1.134(3) yes . .
C(1) C(2) 1.504(4) yes . .
C(2) C(3) 1.495(4) yes . .
C(4) C(5) 1.498(3) yes . .
C(5) C(6) 1.493(4) yes . .
C(7) C(8) 1.460(4) yes . .
Fe(2) N(4) 1.961(2) yes . .
Fe(2) N(4) 1.961(2) yes . 3_566
Fe(2) N(5) 1.991(2) yes . .
Fe(2) N(5) 1.991(2) yes . 3_566
Fe(2) N(6) 1.935(2) yes . .
Fe(2) N(6) 1.935(2) yes . 3_566
O(3) N(4) 1.423(3) yes . .
O(3) C(9) 1.424(3) yes . .
O(4) N(5) 1.432(3) yes . .
O(4) C(12) 1.436(3) yes . .
N(4) C(13) 1.282(3) yes . 3_566
N(5) C(10) 1.271(3) yes . .
N(6) C(15) 1.142(3) yes . .
C(9) C(10) 1.498(4) yes . .
C(10) C(11) 1.493(4) yes . .
C(12) C(13) 1.500(4) yes . .
C(13) C(14) 1.492(4) yes . .
C(15) C(16) 1.449(4) yes . .
Cl(1) O(5) 1.423(2) yes . .
Cl(1) O(6) 1.434(2) yes . .
Cl(1) O(7) 1.433(3) yes . .
Cl(1) O(8) 1.434(2) yes . .
Cl(2) O(9) 1.443(2) yes . .
Cl(2) O(10) 1.415(2) yes . .
Cl(2) O(11) 1.438(3) yes . .
Cl(2) O(12) 1.432(2) yes . .
C(1) H(1A) 0.990 no . .
C(1) H(1B) 0.990 no . .
C(3) H(3A) 0.980 no . .
C(3) H(3B) 0.980 no . .
C(3) H(3C) 0.980 no . .
C(4) H(4A) 0.990 no . .
C(4) H(4B) 0.990 no . .
C(6) H(6A) 0.980 no . .
C(6) H(6B) 0.980 no . .
C(6) H(6C) 0.980 no . .
C(8) H(8A) 0.980 no . .
C(8) H(8B) 0.980 no . .
C(8) H(8C) 0.980 no . .
C(9) H(9A) 0.990 no . .
C(9) H(9B) 0.990 no . .
C(11) H(11A) 0.980 no . .
C(11) H(11B) 0.980 no . .
C(11) H(11C) 0.980 no . .
C(12) H(12A) 0.990 no . .
C(12) H(12B) 0.990 no . .
C(14) H(14A) 0.980 no . .
C(14) H(14B) 0.980 no . .
C(14) H(14C) 0.980 no . .
C(16) H(16A) 0.980 no . .
C(16) H(16B) 0.980 no . .
C(16) H(16C) 0.980 no . .

loop_
_geom_contact_atom_site_label_1
_geom_contact_atom_site_label_2
_geom_contact_distance
_geom_contact_publ_flag
_geom_contact_site_symmetry_1
_geom_contact_site_symmetry_2
O(1) C(6) 3.461(3) ? . 4_555
O(2) O(4) 3.488(2) ? . 3_666
O(2) C(11) 3.317(4) ? . 3_666
O(2) O(7) 3.569(3) ? . 2_646
N(3) O(6) 3.491(3) ? . 4_554
C(1) O(8) 3.363(3) ? . 2_656
C(1) O(9) 3.464(3) ? . .
C(1) O(12) 3.497(3) ? . .
C(2) O(5) 3.466(3) ? . 2_646
C(3) O(4) 3.403(4) ? . 3_666
C(3) C(15) 3.480(4) ? . 3_666
C(3) O(5) 3.392(4) ? . 2_646
C(3) O(11) 3.400(4) ? . .
C(4) O(6) 3.190(3) ? . 4_554
C(4) O(7) 3.318(3) ? . 2_646
C(4) O(9) 3.404(4) ? . 4_554
C(5) O(6) 3.119(3) ? . 4_554
C(6) O(1) 3.461(3) ? . 4_554
C(6) O(5) 3.558(4) ? . 3_666
C(6) O(6) 3.355(4) ? . 4_554
C(6) O(9) 3.553(3) ? . 4_554
C(7) C(11) 3.556(4) ? . .
C(7) O(6) 3.230(4) ? . 4_554
C(8) O(6) 3.370(4) ? . 2_646
C(8) O(6) 3.496(4) ? . 4_554
C(8) O(7) 3.256(4) ? . 4_554
C(8) O(9) 3.362(4) ? . 2_646
C(8) O(12) 3.387(4) ? . 2_646
O(4) O(2) 3.488(2) ? . 3_666
O(4) C(3) 3.403(4) ? . 3_666
N(6) O(10) 3.555(3) ? . 2_656
C(9) O(11) 3.445(4) ? . 2_656
C(11) O(2) 3.317(4) ? . 3_666
C(11) C(7) 3.556(4) ? . .
C(11) O(5) 3.396(4) ? . .
C(11) O(8) 3.243(4) ? . .
C(12) O(7) 3.563(4) ? . 4_554
C(12) O(10) 3.303(4) ? . 2_646
C(13) O(11) 3.567(3) ? . 4_454
C(14) O(11) 3.311(4) ? . 4_454
C(14) O(12) 3.479(4) ? . 3_666
C(15) C(3) 3.480(4) ? . 3_666
C(15) O(10) 3.033(3) ? . 2_656
C(16) O(7) 3.260(4) ? . 4_564
C(16) O(10) 2.973(4) ? . 2_656
C(16) O(10) 3.530(4) ? . 4_464
C(16) O(11) 3.295(3) ? . 4_464
O(5) C(2) 3.466(3) ? . 2_656
O(5) C(3) 3.392(4) ? . 2_656
O(5) C(6) 3.558(4) ? . 3_666
O(5) C(11) 3.396(4) ? . .
O(6) N(3) 3.491(3) ? . 4_555
O(6) C(4) 3.190(3) ? . 4_555
O(6) C(5) 3.119(3) ? . 4_555
O(6) C(6) 3.355(4) ? . 4_555
O(6) C(7) 3.230(4) ? . 4_555
O(6) C(8) 3.370(4) ? . 2_656
O(6) C(8) 3.496(4) ? . 4_555
O(6) O(6) 3.307(3) ? . 3_667
O(7) O(2) 3.569(3) ? . 2_656
O(7) C(4) 3.318(3) ? . 2_656
O(7) C(8) 3.256(4) ? . 4_555
O(7) C(12) 3.563(4) ? . 4_555
O(7) C(16) 3.260(4) ? . 4_565
O(8) C(1) 3.363(3) ? . 2_646
O(8) C(11) 3.243(4) ? . .
O(9) C(1) 3.464(3) ? . .
O(9) C(4) 3.404(4) ? . 4_555
O(9) C(6) 3.553(3) ? . 4_555
O(9) C(8) 3.362(4) ? . 2_656
O(10) N(6) 3.555(3) ? . 2_646
O(10) C(12) 3.303(4) ? . 2_656
O(10) C(15) 3.033(3) ? . 2_646
O(10) C(16) 2.973(4) ? . 2_646
O(10) C(16) 3.530(4) ? . 4_665
O(11) C(3) 3.400(4) ? . .
O(11) C(9) 3.445(4) ? . 2_646
O(11) C(13) 3.567(3) ? . 4_655
O(11) C(14) 3.311(4) ? . 4_655
O(11) C(16) 3.295(3) ? . 4_665
O(12) C(1) 3.497(3) ? . .
O(12) C(8) 3.387(4) ? . 2_656
O(12) C(14) 3.479(4) ? . 3_666
O(1) H(6A) 3.539 ? . 4_555
O(1) H(6B) 3.465 ? . 4_555
O(1) H(6C) 2.856 ? . 4_555
O(1) H(8A) 3.578 ? . 2_656
O(1) H(8C) 3.572 ? . 2_656
O(2) H(11A) 3.439 ? . 3_666
O(2) H(11B) 2.520 ? . 3_666
N(1) H(11B) 3.161 ? . .
N(2) H(11B) 3.146 ? . 3_666
N(3) H(11B) 2.906 ? . .
C(1) H(6C) 3.311 ? . 4_555
C(1) H(8C) 3.434 ? . 2_656
H(1A) C(6) 3.507 ? . 4_555
H(1A) H(6A) 3.352 ? . 4_555
H(1A) H(6C) 2.796 ? . 4_555
H(1A) C(8) 3.540 ? . 2_656
H(1A) H(8A) 3.417 ? . 2_656
H(1A) H(8C) 2.896 ? . 2_656
H(1A) Cl(2) 3.070 ? . .
H(1A) O(9) 2.477 ? . .
H(1A) O(11) 3.542 ? . .
H(1A) O(12) 2.791 ? . .
H(1B) H(8C) 3.333 ? . 2_656
H(1B) Cl(1) 3.528 ? . 2_656
H(1B) O(8) 2.384 ? . 2_656
H(1B) O(12) 3.290 ? . .
C(3) H(14B) 3.531 ? . 3_666
C(3) H(16B) 3.548 ? . 3_666
C(3) H(16C) 3.449 ? . 3_666
H(3A) C(13) 3.423 ? . 3_666
H(3A) C(14) 3.394 ? . 3_666
H(3A) H(14B) 2.727 ? . 3_666
H(3A) Cl(2) 3.094 ? . .
H(3A) O(9) 3.164 ? . .
H(3A) O(11) 2.532 ? . .
H(3A) O(12) 3.107 ? . .
H(3B) O(4) 2.597 ? . 3_666
H(3B) N(4) 3.289 ? . 1_655
H(3B) N(5) 3.185 ? . 3_666
H(3B) N(6) 2.919 ? . 3_666
H(3B) H(11B) 3.458 ? . 3_666
H(3B) C(12) 3.365 ? . 3_666
H(3B) C(13) 3.231 ? . 3_666
H(3B) H(14B) 3.521 ? . 3_666
H(3B) C(15) 2.905 ? . 3_666
H(3B) C(16) 3.467 ? . 3_666
H(3B) H(16B) 3.517 ? . 3_666
H(3B) H(16C) 3.308 ? . 3_666
H(3C) H(9A) 3.281 ? . 2_646
H(3C) H(9B) 3.516 ? . 2_646
H(3C) C(15) 3.254 ? . 3_666
H(3C) C(16) 3.097 ? . 3_666
H(3C) H(16B) 2.922 ? . 3_666
H(3C) H(16C) 2.725 ? . 3_666
H(3C) Cl(1) 3.434 ? . 2_646
H(3C) O(5) 2.595 ? . 2_646
H(3C) O(7) 3.148 ? . 2_646
H(3C) O(11) 3.479 ? . .
C(4) H(8A) 3.244 ? . 3_656
C(4) H(8B) 3.199 ? . 3_656
C(4) H(11B) 3.245 ? . 3_666
H(4A) C(8) 3.578 ? . 3_656
H(4A) H(8A) 3.133 ? . 3_656
H(4A) H(8B) 3.133 ? . 3_656
H(4A) Cl(1) 3.245 ? . 2_646
H(4A) O(5) 3.336 ? . 2_646
H(4A) O(6) 2.872 ? . 2_646
H(4A) O(6) 2.610 ? . 4_554
H(4A) O(7) 3.020 ? . 2_646
H(4B) C(8) 2.942 ? . 3_656
H(4B) H(8A) 2.650 ? . 3_656
H(4B) H(8B) 2.402 ? . 3_656
H(4B) H(8C) 3.441 ? . 3_656
H(4B) H(11A) 3.597 ? . 3_666
H(4B) H(11B) 3.559 ? . 3_666
H(4B) O(6) 3.383 ? . 4_554
H(4B) O(7) 2.933 ? . 2_646
H(4B) O(9) 2.517 ? . 4_554
C(5) H(11A) 3.207 ? . 3_666
C(5) H(11B) 3.118 ? . 3_666
C(6) H(1A) 3.507 ? . 4_554
C(6) H(8A) 3.275 ? . 3_656
C(6) H(11A) 3.217 ? . 3_666
H(6A) O(1) 3.539 ? . 4_554
H(6A) H(1A) 3.352 ? . 4_554
H(6A) H(8A) 3.279 ? . 4_554
H(6A) C(11) 3.334 ? . 3_666
H(6A) H(11A) 2.486 ? . 3_666
H(6A) H(11B) 3.404 ? . 3_666
H(6A) O(5) 2.596 ? . 3_666
H(6A) O(9) 3.394 ? . 4_554
H(6B) O(1) 3.465 ? . 4_554
H(6B) C(8) 3.296 ? . 4_554
H(6B) H(8A) 3.160 ? . 4_554
H(6B) H(8C) 2.775 ? . 4_554
H(6B) H(11C) 3.307 ? . 4_554
H(6B) Cl(1) 3.600 ? . 4_554
H(6B) O(6) 3.274 ? . 4_554
H(6B) O(8) 2.952 ? . 4_554
H(6C) O(1) 2.856 ? . 4_554
H(6C) C(1) 3.311 ? . 4_554
H(6C) H(1A) 2.796 ? . 4_554
H(6C) C(8) 3.158 ? . 3_656
H(6C) H(8A) 2.404 ? . 3_656
H(6C) H(8B) 3.321 ? . 3_656
H(6C) H(8C) 3.322 ? . 3_656
H(6C) O(6) 3.105 ? . 4_554
H(6C) O(9) 3.015 ? . 4_554
C(7) H(11B) 2.965 ? . .
C(7) H(11C) 3.236 ? . .
C(8) H(1A) 3.540 ? . 2_646
C(8) H(4A) 3.578 ? . 3_656
C(8) H(4B) 2.942 ? . 3_656
C(8) H(6B) 3.296 ? . 4_555
C(8) H(6C) 3.158 ? . 3_656
C(8) H(11C) 3.215 ? . .
H(8A) O(1) 3.578 ? . 2_646
H(8A) H(1A) 3.417 ? . 2_646
H(8A) C(4) 3.244 ? . 3_656
H(8A) H(4A) 3.133 ? . 3_656
H(8A) H(4B) 2.650 ? . 3_656
H(8A) C(6) 3.275 ? . 3_656
H(8A) H(6A) 3.279 ? . 4_555
H(8A) H(6B) 3.160 ? . 4_555
H(8A) H(6C) 2.404 ? . 3_656
H(8A) Cl(1) 3.514 ? . 2_646
H(8A) O(5) 3.371 ? . 2_646
H(8A) O(6) 2.560 ? . 2_646
H(8A) O(6) 3.558 ? . 4_554
H(8A) O(9) 3.476 ? . 2_646
H(8B) C(4) 3.199 ? . 3_656
H(8B) H(4A) 3.133 ? . 3_656
H(8B) H(4B) 2.402 ? . 3_656
H(8B) H(6C) 3.321 ? . 3_656
H(8B) H(12B) 3.034 ? . .
H(8B) Cl(1) 3.294 ? . 4_554
H(8B) O(6) 3.120 ? . 4_554
H(8B) O(7) 2.366 ? . 4_554
H(8B) Cl(2) 3.366 ? . 2_646
H(8B) O(9) 2.953 ? . 2_646
H(8B) O(10) 3.424 ? . 2_646
H(8B) O(12) 3.236 ? . 2_646
H(8C) O(1) 3.572 ? . 2_646
H(8C) C(1) 3.434 ? . 2_646
H(8C) H(1A) 2.896 ? . 2_646
H(8C) H(1B) 3.333 ? . 2_646
H(8C) H(4B) 3.441 ? . 3_656
H(8C) H(6B) 2.775 ? . 4_555
H(8C) H(6C) 3.322 ? . 3_656
H(8C) C(11) 3.264 ? . .
H(8C) H(11B) 3.233 ? . .
H(8C) H(11C) 2.466 ? . .
H(8C) Cl(2) 3.374 ? . 2_646
H(8C) O(9) 3.122 ? . 2_646
H(8C) O(12) 2.667 ? . 2_646
O(3) H(14A) 3.507 ? . 4_555
O(3) H(14C) 3.223 ? . 4_555
O(3) H(16B) 2.909 ? . 4_565
O(4) H(3B) 2.597 ? . 3_666
N(4) H(3B) 3.289 ? . 1_455
N(5) H(3B) 3.185 ? . 3_666
N(6) H(3B) 2.919 ? . 3_666
C(9) H(14A) 3.581 ? . 4_555
C(9) H(16B) 3.133 ? . 4_565
H(9A) H(3C) 3.281 ? . 2_656
H(9A) H(14A) 2.925 ? . 4_555
H(9A) H(14C) 3.579 ? . 4_555
H(9A) C(16) 3.372 ? . 4_565
H(9A) H(16B) 2.655 ? . 4_565
H(9A) H(16C) 3.257 ? . 4_565
H(9A) Cl(1) 3.376 ? . .
H(9A) O(5) 2.962 ? . .
H(9A) O(8) 3.048 ? . .
H(9B) H(3C) 3.516 ? . 2_656
H(9B) H(16B) 3.274 ? . 4_565
H(9B) Cl(2) 3.071 ? . 2_656
H(9B) O(9) 2.752 ? . 2_656
H(9B) O(10) 3.581 ? . 2_656
H(9B) O(11) 2.515 ? . 2_656
C(11) H(6A) 3.334 ? . 3_666
C(11) H(8C) 3.264 ? . .
H(11A) O(2) 3.439 ? . 3_666
H(11A) H(4B) 3.597 ? . 3_666
H(11A) C(5) 3.207 ? . 3_666
H(11A) C(6) 3.217 ? . 3_666
H(11A) H(6A) 2.486 ? . 3_666
H(11A) Cl(1) 3.341 ? . .
H(11A) O(5) 2.558 ? . .
H(11A) O(8) 3.007 ? . .
H(11A) O(9) 3.449 ? . 2_656
H(11B) O(2) 2.520 ? . 3_666
H(11B) N(1) 3.161 ? . .
H(11B) N(2) 3.146 ? . 3_666
H(11B) N(3) 2.906 ? . .
H(11B) H(3B) 3.458 ? . 3_666
H(11B) C(4) 3.245 ? . 3_666
H(11B) H(4B) 3.559 ? . 3_666
H(11B) C(5) 3.118 ? . 3_666
H(11B) H(6A) 3.404 ? . 3_666
H(11B) C(7) 2.965 ? . .
H(11B) H(8C) 3.233 ? . .
H(11C) H(6B) 3.307 ? . 4_555
H(11C) C(7) 3.236 ? . .
H(11C) C(8) 3.215 ? . .
H(11C) H(8C) 2.466 ? . .
H(11C) O(5) 3.455 ? . .
H(11C) O(8) 2.653 ? . .
H(11C) O(12) 2.989 ? . 2_646
C(12) H(3B) 3.365 ? . 3_666
C(12) H(16A) 3.397 ? . 1_545
C(12) H(16C) 3.570 ? . 1_545
H(12A) H(16A) 3.014 ? . 1_545
H(12A) H(16C) 3.372 ? . 1_545
H(12A) Cl(2) 3.379 ? . 2_646
H(12A) O(10) 2.509 ? . 2_646
H(12A) O(12) 3.126 ? . 2_646
H(12B) H(8B) 3.034 ? . .
H(12B) C(16) 3.547 ? . 1_545
H(12B) H(16A) 3.228 ? . 1_545
H(12B) H(16C) 2.978 ? . 1_545
H(12B) Cl(1) 3.468 ? . 4_554
H(12B) O(7) 2.604 ? . 4_554
H(12B) O(8) 3.232 ? . 4_554
H(12B) O(10) 3.225 ? . 2_646
C(13) H(3A) 3.423 ? . 3_666
C(13) H(3B) 3.231 ? . 3_666
C(13) H(16A) 3.440 ? . 1_545
C(14) H(3A) 3.394 ? . 3_666
C(14) H(16A) 3.355 ? . 1_545
C(14) H(16B) 3.179 ? . 2_545
H(14A) O(3) 3.507 ? . 4_554
H(14A) C(9) 3.581 ? . 4_554
H(14A) H(9A) 2.925 ? . 4_554
H(14A) C(16) 3.391 ? . 1_545
H(14A) H(16A) 3.125 ? . 1_545
H(14A) H(16B) 3.318 ? . 1_545
H(14A) H(16C) 3.162 ? . 1_545
H(14A) O(7) 3.334 ? . 4_554
H(14A) O(8) 2.792 ? . 4_554
H(14A) O(12) 3.428 ? . 3_666
H(14B) C(3) 3.531 ? . 3_666
H(14B) H(3A) 2.727 ? . 3_666
H(14B) H(3B) 3.521 ? . 3_666
H(14B) C(16) 3.460 ? . 2_545
H(14B) H(16A) 3.487 ? . 2_545
H(14B) H(16B) 2.746 ? . 2_545
H(14B) Cl(2) 3.357 ? . 3_666
H(14B) O(11) 2.846 ? . 3_666
H(14B) O(12) 2.703 ? . 3_666
H(14C) O(3) 3.223 ? . 4_554
H(14C) H(9A) 3.579 ? . 4_554
H(14C) C(16) 3.586 ? . 2_545
H(14C) H(16A) 3.046 ? . 1_545
H(14C) H(16B) 3.430 ? . 1_545
H(14C) H(16B) 2.739 ? . 2_545
H(14C) O(11) 2.462 ? . 4_454
C(15) H(3B) 2.905 ? . 3_666
C(15) H(3C) 3.254 ? . 3_666
C(16) H(3B) 3.467 ? . 3_666
C(16) H(3C) 3.097 ? . 3_666
C(16) H(9A) 3.372 ? . 4_564
C(16) H(12B) 3.547 ? . 1_565
C(16) H(14A) 3.391 ? . 1_565
C(16) H(14B) 3.460 ? . 2_555
C(16) H(14C) 3.586 ? . 2_555
H(16A) C(12) 3.397 ? . 1_565
H(16A) H(12A) 3.014 ? . 1_565
H(16A) H(12B) 3.228 ? . 1_565
H(16A) C(13) 3.440 ? . 1_565
H(16A) C(14) 3.355 ? . 1_565
H(16A) H(14A) 3.125 ? . 1_565
H(16A) H(14B) 3.487 ? . 2_555
H(16A) H(14C) 3.046 ? . 1_565
H(16A) Cl(2) 3.049 ? . 4_464
H(16A) O(10) 2.767 ? . 2_656
H(16A) O(10) 2.719 ? . 4_464
H(16A) O(11) 2.543 ? . 4_464
H(16A) O(12) 3.494 ? . 4_464
H(16B) C(3) 3.548 ? . 3_666
H(16B) H(3B) 3.517 ? . 3_666
H(16B) H(3C) 2.922 ? . 3_666
H(16B) O(3) 2.909 ? . 4_564
H(16B) C(9) 3.133 ? . 4_564
H(16B) H(9A) 2.655 ? . 4_564
H(16B) H(9B) 3.274 ? . 4_564
H(16B) C(14) 3.179 ? . 2_555
H(16B) H(14A) 3.318 ? . 1_565
H(16B) H(14B) 2.746 ? . 2_555
H(16B) H(14C) 3.430 ? . 1_565
H(16B) H(14C) 2.739 ? . 2_555
H(16B) O(7) 3.592 ? . 4_564
H(16B) O(11) 3.220 ? . 4_464
H(16C) C(3) 3.449 ? . 3_666
H(16C) H(3B) 3.308 ? . 3_666
H(16C) H(3C) 2.725 ? . 3_666
H(16C) H(9A) 3.257 ? . 4_564
H(16C) C(12) 3.570 ? . 1_565
H(16C) H(12A) 3.372 ? . 1_565
H(16C) H(12B) 2.978 ? . 1_565
H(16C) H(14A) 3.162 ? . 1_565
H(16C) Cl(1) 3.398 ? . 4_564
H(16C) O(7) 2.299 ? . 4_564
H(16C) O(10) 2.711 ? . 2_656
Cl(1) H(1B) 3.528 ? . 2_646
Cl(1) H(3C) 3.434 ? . 2_656
Cl(1) H(4A) 3.245 ? . 2_656
Cl(1) H(6B) 3.600 ? . 4_555
Cl(1) H(8A) 3.514 ? . 2_656
Cl(1) H(8B) 3.294 ? . 4_555
Cl(1) H(9A) 3.376 ? . .
Cl(1) H(11A) 3.341 ? . .
Cl(1) H(12B) 3.468 ? . 4_555
Cl(1) H(16C) 3.398 ? . 4_565
O(5) H(3C) 2.595 ? . 2_656
O(5) H(4A) 3.336 ? . 2_656
O(5) H(6A) 2.596 ? . 3_666
O(5) H(8A) 3.371 ? . 2_656
O(5) H(9A) 2.962 ? . .
O(5) H(11A) 2.558 ? . .
O(5) H(11C) 3.455 ? . .
O(6) H(4A) 2.872 ? . 2_656
O(6) H(4A) 2.610 ? . 4_555
O(6) H(4B) 3.383 ? . 4_555
O(6) H(6B) 3.274 ? . 4_555
O(6) H(6C) 3.105 ? . 4_555
O(6) H(8A) 2.560 ? . 2_656
O(6) H(8A) 3.558 ? . 4_555
O(6) H(8B) 3.120 ? . 4_555
O(7) H(3C) 3.148 ? . 2_656
O(7) H(4A) 3.020 ? . 2_656
O(7) H(4B) 2.933 ? . 2_656
O(7) H(8B) 2.366 ? . 4_555
O(7) H(12B) 2.604 ? . 4_555
O(7) H(14A) 3.334 ? . 4_555
O(7) H(16B) 3.592 ? . 4_565
O(7) H(16C) 2.299 ? . 4_565
O(8) H(1B) 2.384 ? . 2_646
O(8) H(6B) 2.952 ? . 4_555
O(8) H(9A) 3.048 ? . .
O(8) H(11A) 3.007 ? . .
O(8) H(11C) 2.653 ? . .
O(8) H(12B) 3.232 ? . 4_555
O(8) H(14A) 2.792 ? . 4_555
Cl(2) H(1A) 3.070 ? . .
Cl(2) H(3A) 3.094 ? . .
Cl(2) H(8B) 3.366 ? . 2_656
Cl(2) H(8C) 3.374 ? . 2_656
Cl(2) H(9B) 3.071 ? . 2_646
Cl(2) H(12A) 3.379 ? . 2_656
Cl(2) H(14B) 3.357 ? . 3_666
Cl(2) H(16A) 3.049 ? . 4_665
O(9) H(1A) 2.477 ? . .
O(9) H(3A) 3.164 ? . .
O(9) H(4B) 2.517 ? . 4_555
O(9) H(6A) 3.394 ? . 4_555
O(9) H(6C) 3.015 ? . 4_555
O(9) H(8A) 3.476 ? . 2_656
O(9) H(8B) 2.953 ? . 2_656
O(9) H(8C) 3.122 ? . 2_656
O(9) H(9B) 2.752 ? . 2_646
O(9) H(11A) 3.449 ? . 2_646
O(10) H(8B) 3.424 ? . 2_656
O(10) H(9B) 3.581 ? . 2_646
O(10) H(12A) 2.509 ? . 2_656
O(10) H(12B) 3.225 ? . 2_656
O(10) H(16A) 2.767 ? . 2_646
O(10) H(16A) 2.719 ? . 4_665
O(10) H(16C) 2.711 ? . 2_646
O(11) H(1A) 3.542 ? . .
O(11) H(3A) 2.532 ? . .
O(11) H(3C) 3.479 ? . .
O(11) H(9B) 2.515 ? . 2_646
O(11) H(14B) 2.846 ? . 3_666
O(11) H(14C) 2.462 ? . 4_655
O(11) H(16A) 2.543 ? . 4_665
O(11) H(16B) 3.220 ? . 4_665
O(12) H(1A) 2.791 ? . .
O(12) H(1B) 3.290 ? . .
O(12) H(3A) 3.107 ? . .
O(12) H(8B) 3.236 ? . 2_656
O(12) H(8C) 2.667 ? . 2_656
O(12) H(11C) 2.989 ? . 2_656
O(12) H(12A) 3.126 ? . 2_656
O(12) H(14A) 3.428 ? . 3_666
O(12) H(14B) 2.703 ? . 3_666
O(12) H(16A) 3.494 ? . 4_665

loop_
_geom_torsion_atom_site_label_1
_geom_torsion_atom_site_label_2
_geom_torsion_atom_site_label_3
_geom_torsion_atom_site_label_4
_geom_torsion
_geom_torsion_publ_flag
_geom_torsion_site_symmetry_1
_geom_torsion_site_symmetry_2
_geom_torsion_site_symmetry_3
_geom_torsion_site_symmetry_4
N(1) Fe(1) N(2) O(2) -176.47(18) ? . . . .
N(1) Fe(1) N(2) C(2) -9.3(2) ? . . . .
N(2) Fe(1) N(1) O(1) -29.50(18) ? . . . .
N(2) Fe(1) N(1) C(5) 155.9(2) ? . . . 3_666
N(1) Fe(1) N(2) O(2) -3.53(18) ? . . 3_666 3_666
N(1) Fe(1) N(2) C(2) -170.7(2) ? . . 3_666 3_666
N(2) Fe(1) N(1) O(1) 150.50(18) ? 3_666 . . .
N(2) Fe(1) N(1) C(5) -24.1(2) ? 3_666 . . 3_666
N(3) Fe(1) N(1) O(1) 60.07(18) ? . . . .
N(3) Fe(1) N(1) C(5) -114.5(2) ? . . . 3_666
N(3) Fe(1) N(1) O(1) -119.93(18) ? 3_666 . . .
N(3) Fe(1) N(1) C(5) 65.5(2) ? 3_666 . . 3_666
N(1) Fe(1) N(2) O(2) 3.53(18) ? 3_666 . . .
N(1) Fe(1) N(2) C(2) 170.7(2) ? 3_666 . . .
N(2) Fe(1) N(1) O(1) -150.50(18) ? . . 3_666 3_666
N(2) Fe(1) N(1) C(5) 24.1(2) ? . . 3_666 .
N(1) Fe(1) N(2) O(2) 176.47(18) ? 3_666 . 3_666 3_666
N(1) Fe(1) N(2) C(2) 9.3(2) ? 3_666 . 3_666 3_666
N(2) Fe(1) N(1) O(1) 29.50(18) ? 3_666 . 3_666 3_666
N(2) Fe(1) N(1) C(5) -155.9(2) ? 3_666 . 3_666 .
N(3) Fe(1) N(1) O(1) 119.93(18) ? . . 3_666 3_666
N(3) Fe(1) N(1) C(5) -65.5(2) ? . . 3_666 .
N(3) Fe(1) N(1) O(1) -60.07(18) ? 3_666 . 3_666 3_666
N(3) Fe(1) N(1) C(5) 114.5(2) ? 3_666 . 3_666 .
N(3) Fe(1) N(2) O(2) 95.21(18) ? . . . .
N(3) Fe(1) N(2) C(2) -97.7(2) ? . . . .
N(3) Fe(1) N(2) O(2) -84.79(18) ? 3_666 . . .
N(3) Fe(1) N(2) C(2) 82.3(2) ? 3_666 . . .
N(3) Fe(1) N(2) O(2) 84.79(18) ? . . 3_666 3_666
N(3) Fe(1) N(2) C(2) -82.3(2) ? . . 3_666 3_666
N(3) Fe(1) N(2) O(2) -95.21(18) ? 3_666 . 3_666 3_666
N(3) Fe(1) N(2) C(2) 97.7(2) ? 3_666 . 3_666 3_666
N(1) O(1) C(1) C(2) -67.6(2) ? . . . .
C(1) O(1) N(1) Fe(1) 68.6(2) ? . . . .
C(1) O(1) N(1) C(5) -115.8(2) ? . . . 3_666
N(2) O(2) C(4) C(5) 76.7(3) ? . . . .
C(4) O(2) N(2) Fe(1) -48.2(2) ? . . . .
C(4) O(2) N(2) C(2) 142.1(2) ? . . . .
Fe(1) N(1) C(5) C(4) 4.6(4) ? . . 3_666 3_666
Fe(1) N(1) C(5) C(6) -177.4(2) ? . . 3_666 3_666
O(1) N(1) C(5) C(4) -170.2(2) ? . . 3_666 3_666
O(1) N(1) C(5) C(6) 7.8(4) ? . . 3_666 3_666
Fe(1) N(2) C(2) C(1) 11.1(4) ? . . . .
Fe(1) N(2) C(2) C(3) -168.5(2) ? . . . .
O(2) N(2) C(2) C(1) 179.2(2) ? . . . .
O(2) N(2) C(2) C(3) -0.4(3) ? . . . .
O(1) C(1) C(2) N(2) 26.8(4) ? . . . .
O(1) C(1) C(2) C(3) -153.6(2) ? . . . .
O(2) C(4) C(5) N(1) -48.4(3) ? . . . 3_666
O(2) C(4) C(5) C(6) 129.7(2) ? . . . .
N(4) Fe(2) N(5) O(4) -176.77(19) ? . . . .
N(4) Fe(2) N(5) C(10) -9.1(2) ? . . . .
N(5) Fe(2) N(4) O(3) -29.39(18) ? . . . .
N(5) Fe(2) N(4) C(13) 157.9(2) ? . . . 3_566
N(4) Fe(2) N(5) O(4) -3.23(19) ? . . 3_566 3_566
N(4) Fe(2) N(5) C(10) -170.9(2) ? . . 3_566 3_566
N(5) Fe(2) N(4) O(3) 150.61(18) ? 3_566 . . .
N(5) Fe(2) N(4) C(13) -22.1(2) ? 3_566 . . 3_566
N(6) Fe(2) N(4) O(3) -119.93(18) ? . . . .
N(6) Fe(2) N(4) C(13) 67.3(2) ? . . . 3_566
N(6) Fe(2) N(4) O(3) 60.07(18) ? 3_566 . . .
N(6) Fe(2) N(4) C(13) -112.7(2) ? 3_566 . . 3_566
N(4) Fe(2) N(5) O(4) 3.23(19) ? 3_566 . . .
N(4) Fe(2) N(5) C(10) 170.9(2) ? 3_566 . . .
N(5) Fe(2) N(4) O(3) -150.61(18) ? . . 3_566 3_566
N(5) Fe(2) N(4) C(13) 22.1(2) ? . . 3_566 .
N(4) Fe(2) N(5) O(4) 176.77(19) ? 3_566 . 3_566 3_566
N(4) Fe(2) N(5) C(10) 9.1(2) ? 3_566 . 3_566 3_566
N(5) Fe(2) N(4) O(3) 29.39(18) ? 3_566 . 3_566 3_566
N(5) Fe(2) N(4) C(13) -157.9(2) ? 3_566 . 3_566 .
N(6) Fe(2) N(4) O(3) -60.07(18) ? . . 3_566 3_566
N(6) Fe(2) N(4) C(13) 112.7(2) ? . . 3_566 .
N(6) Fe(2) N(4) O(3) 119.93(18) ? 3_566 . 3_566 3_566
N(6) Fe(2) N(4) C(13) -67.3(2) ? 3_566 . 3_566 .
N(6) Fe(2) N(5) O(4) -84.77(19) ? . . . .
N(6) Fe(2) N(5) C(10) 82.9(2) ? . . . .
N(6) Fe(2) N(5) O(4) 95.23(19) ? 3_566 . . .
N(6) Fe(2) N(5) C(10) -97.1(2) ? 3_566 . . .
N(6) Fe(2) N(5) O(4) -95.23(19) ? . . 3_566 3_566
N(6) Fe(2) N(5) C(10) 97.1(2) ? . . 3_566 3_566
N(6) Fe(2) N(5) O(4) 84.77(19) ? 3_566 . 3_566 3_566
N(6) Fe(2) N(5) C(10) -82.9(2) ? 3_566 . 3_566 3_566
N(4) O(3) C(9) C(10) -67.6(3) ? . . . .
C(9) O(3) N(4) Fe(2) 68.0(2) ? . . . .
C(9) O(3) N(4) C(13) -117.9(2) ? . . . 3_566
N(5) O(4) C(12) C(13) 77.5(3) ? . . . .
C(12) O(4) N(5) Fe(2) -47.3(2) ? . . . .
C(12) O(4) N(5) C(10) 142.6(2) ? . . . .
Fe(2) N(4) C(13) C(12) 1.0(4) ? . . 3_566 3_566
Fe(2) N(4) C(13) C(14) 178.0(2) ? . . 3_566 3_566
O(3) N(4) C(13) C(12) -172.0(2) ? . . 3_566 3_566
O(3) N(4) C(13) C(14) 4.9(4) ? . . 3_566 3_566
Fe(2) N(5) C(10) C(9) 10.8(4) ? . . . .
Fe(2) N(5) C(10) C(11) -169.1(2) ? . . . .
O(4) N(5) C(10) C(9) 179.5(2) ? . . . .
O(4) N(5) C(10) C(11) -0.5(3) ? . . . .
O(3) C(9) C(10) N(5) 27.1(4) ? . . . .
O(3) C(9) C(10) C(11) -153.0(2) ? . . . .
O(4) C(12) C(13) N(4) -51.9(3) ? . . . 3_566
O(4) C(12) C(13) C(14) 125.3(2) ? . . . .
